data_2103890
loop_
_publ_author_name
'Hashizume, Daisuke'
'Miki, Naoko'
'Yamazaki, Toshiyuki'
'Aoyagi, Yosuke'
'Arisato, Tomokuni'
'Uchiyama, Hiroki'
'Endo, Tadashi'
'Yasui, Masanori'
'Iwasaki, Fujiko'

_publ_section_title
;
 Mechanism of the first-order phase transition of an acylurea
 derivative: observation of intermediate stages of transformation with
 a detailed temperature-resolved single-crystal diffraction method
;
_journal_issue 3
_journal_name_full 'Acta Crystallographica Section B'
_journal_page_first 404
_journal_page_last 415
_journal_paper_doi 10.1107/S0108768103005792
_journal_volume 59
_journal_year 2003
_chemical_formula_moiety 'C9 H18 N2 O2'
_chemical_formula_sum 'C9 H18 N2 O2'
_chemical_formula_weight 186.25
_chemical_melting_point 375
_chemical_name_systematic
;
 1-ethyl-3-(4-methylpentanoyl)urea
;
_space_group_IT_number 2
_symmetry_cell_setting triclinic
_symmetry_space_group_name_Hall '-P 1'
_symmetry_space_group_name_H-M 'P -1'
_atom_sites_solution_hydrogens geom
_atom_sites_solution_primary direct
_atom_sites_solution_secondary difmap
_audit_creation_method SHELXL-97
_cell_angle_alpha 91.510(5)
_cell_angle_beta 90.273(9)
_cell_angle_gamma 89.642(8)
_cell_formula_units_Z 2
_cell_length_a 8.7514(15)
_cell_length_b 12.460(2)
_cell_length_c 5.1254(9)
_cell_measurement_reflns_used 4431
_cell_measurement_temperature 350
_cell_measurement_theta_max 27.425
_cell_measurement_theta_min 2.855
_cell_volume 558.68(16)
_computing_cell_refinement 'PROCESS-AUTO (Rigaku Corporation, 1998)'
_computing_data_collection 'PROCESS-AUTO (Rigaku Corporation, 1998)'
_computing_data_reduction 'PROCESS-AUTO (Rigaku Corporation, 1998)'
_computing_molecular_graphics 'ORTEP-III (Burnett & Johnson, 1996)'
_computing_publication_material 'SHELXL-97 (Sheldrick, 1997)'
_computing_structure_refinement 'SHELXL-97 (Sheldrick, 1997)'
_computing_structure_solution
;
 The final structure at 348K was used as an initial model.
;
_diffrn_ambient_temperature 350
_diffrn_detector_area_resol_mean 10
_diffrn_measured_fraction_theta_full 0.826
_diffrn_measured_fraction_theta_max 0.826
_diffrn_measurement_device 'RIGAKU RAXIS-RAPID'
_diffrn_measurement_method 'Oscillation method'
_diffrn_radiation_monochromator graphite
_diffrn_radiation_source 'fine-focus sealed tube'
_diffrn_radiation_type MoK\a
_diffrn_radiation_wavelength 0.71073
_diffrn_reflns_av_R_equivalents 0.021
_diffrn_reflns_av_sigmaI/netI 0.0130
_diffrn_reflns_limit_h_max 11
_diffrn_reflns_limit_h_min -11
_diffrn_reflns_limit_k_max 16
_diffrn_reflns_limit_k_min -16
_diffrn_reflns_limit_l_max 6
_diffrn_reflns_limit_l_min -6
_diffrn_reflns_number 6495
_diffrn_reflns_theta_full 27.48
_diffrn_reflns_theta_max 27.48
_diffrn_reflns_theta_min 2.33
_diffrn_standards_decay_% 0
_diffrn_standards_interval_count 0
_diffrn_standards_number 0
_exptl_absorpt_coefficient_mu 0.078
_exptl_absorpt_correction_type none
_exptl_crystal_colour colourless
_exptl_crystal_density_diffrn 1.107
_exptl_crystal_density_method 'not measured'
_exptl_crystal_description plate
_exptl_crystal_F_000 204
_exptl_crystal_size_max 0.80
_exptl_crystal_size_mid 0.40
_exptl_crystal_size_min 0.10
_refine_diff_density_max 0.201
_refine_diff_density_min -0.217
_refine_ls_extinction_method none
_refine_ls_goodness_of_fit_ref 1.344
_refine_ls_hydrogen_treatment constr
_refine_ls_matrix_type full
_refine_ls_number_parameters 118
_refine_ls_number_reflns 2118
_refine_ls_number_restraints 6
_refine_ls_restrained_S_all 1.348
_refine_ls_R_factor_all 0.1347
_refine_ls_R_factor_gt 0.1195
_refine_ls_shift/su_max 0.000
_refine_ls_shift/su_mean 0.000
_refine_ls_structure_factor_coef Fsqd
_refine_ls_weighting_details 'calc w=1/[\s^2^(Fo^2^)+(0.0485P)^2^+0.4679P] where P=(Fo^2^+2Fc^2^)/3'
_refine_ls_weighting_scheme calc
_refine_ls_wR_factor_gt 0.2409
_refine_ls_wR_factor_ref 0.2498
_reflns_number_gt 1790
_reflns_number_total 2118
_reflns_threshold_expression >2\s(I)
_cod_data_source_file lc0061.cif
_cod_data_source_block ethyl350K
_cod_original_cell_volume 558.69(16)
_cod_database_code 2103890
_cod_database_fobs_code 2103890

loop_
_symmetry_equiv_pos_as_xyz
'x, y, z'
'-x, -y, -z'

loop_
_atom_site_label
_atom_site_fract_x
_atom_site_fract_y
_atom_site_fract_z
_atom_site_U_iso_or_equiv
_atom_site_adp_type
_atom_site_calc_flag
_atom_site_refinement_flags
_atom_site_occupancy
_atom_site_type_symbol
O1 0.4331(3) 0.5744(2) 0.2313(6) 0.0800(9) Uani d . 1 O
O2 0.0270(3) 0.4095(2) 0.2386(6) 0.0797(9) Uani d . 1 O
N1 0.1970(3) 0.5338(3) 0.3786(7) 0.0657(9) Uani d . 1 N
H11 0.1304 0.5529 0.4939 0.079 Uiso calc R 1 H
N2 0.2526(4) 0.4162(3) 0.0302(7) 0.0683(9) Uani d D 1 N
H12 0.3392 0.4478 0.0190 0.082 Uiso calc R 1 H
C1 0.3300(4) 0.5901(3) 0.3871(8) 0.0623(10) Uani d . 1 C
C2 0.1535(4) 0.4499(3) 0.2105(8) 0.0633(10) Uani d D 1 C
C11 0.3413(5) 0.6722(3) 0.6048(9) 0.0775(12) Uani d D 1 C
H112 0.4203 0.6496 0.7252 0.093 Uiso calc R 1 H
H111 0.2453 0.6739 0.6988 0.093 Uiso calc R 1 H
C12 0.3767(6) 0.7844(4) 0.5202(11) 0.1012(17) Uani d D 1 C
H122 0.3968 0.8289 0.6746 0.121 Uiso calc R 1 H
H121 0.4694 0.7820 0.4172 0.121 Uiso calc R 1 H
C13 0.2530(8) 0.8371(5) 0.3637(13) 0.123(2) Uani d D 1 C
H131 0.2292 0.7913 0.2107 0.148 Uiso calc R 1 H
C14 0.3071(13) 0.9459(5) 0.2724(18) 0.201(5) Uani d D 1 C
H143 0.2277 0.9788 0.1718 0.242 Uiso calc R 1 H
H142 0.3966 0.9362 0.1666 0.242 Uiso calc R 1 H
H141 0.3310 0.9911 0.4214 0.242 Uiso calc R 1 H
C15 0.1083(8) 0.8548(7) 0.523(2) 0.192(4) Uani d D 1 C
H152 0.0741 0.7873 0.5872 0.230 Uiso calc R 1 H
H153 0.0301 0.8852 0.4154 0.230 Uiso calc R 1 H
H151 0.1294 0.9030 0.6681 0.230 Uiso calc R 1 H
C21 0.2183(5) 0.3279(4) -0.1466(9) 0.0788(12) Uani d D 1 C
H211 0.2785 0.3348 -0.3037 0.095 Uiso calc R 1 H
H212 0.1113 0.3317 -0.1959 0.095 Uiso calc R 1 H
C22 0.2505(7) 0.2204(4) -0.0324(12) 0.1091(18) Uani d D 1 C
H223 0.2262 0.1647 -0.1586 0.131 Uiso calc R 1 H
H222 0.1891 0.2121 0.1205 0.131 Uiso calc R 1 H
H221 0.3567 0.2155 0.0141 0.131 Uiso calc R 1 H

loop_
_atom_site_aniso_label
_atom_site_aniso_U_11
_atom_site_aniso_U_22
_atom_site_aniso_U_33
_atom_site_aniso_U_12
_atom_site_aniso_U_13
_atom_site_aniso_U_23
O1 0.0511(15) 0.095(2) 0.094(2) -0.0123(14) 0.0241(15) -0.0030(17)
O2 0.0525(16) 0.092(2) 0.095(2) -0.0142(14) 0.0228(14) -0.0050(17)
N1 0.0484(17) 0.073(2) 0.076(2) -0.0032(14) 0.0209(15) -0.0020(17)
N2 0.0504(17) 0.074(2) 0.080(2) -0.0057(15) 0.0134(16) -0.0016(18)
C1 0.049(2) 0.067(2) 0.072(2) 0.0016(17) 0.0082(18) 0.0141(19)
C2 0.0451(19) 0.071(2) 0.075(3) 0.0033(17) 0.0150(18) 0.010(2)
C11 0.064(3) 0.082(3) 0.087(3) -0.006(2) 0.010(2) 0.004(2)
C12 0.087(4) 0.097(4) 0.120(4) -0.012(3) 0.026(3) -0.005(3)
C13 0.145(6) 0.105(4) 0.120(5) 0.005(4) -0.020(4) 0.015(4)
C14 0.316(14) 0.098(5) 0.192(9) -0.006(7) 0.019(9) 0.047(6)
C15 0.109(6) 0.147(7) 0.321(14) 0.029(5) -0.021(7) 0.029(8)
C21 0.060(2) 0.092(3) 0.084(3) -0.003(2) 0.010(2) -0.001(3)
C22 0.114(4) 0.086(4) 0.127(5) 0.002(3) 0.010(4) -0.001(3)

loop_
_atom_type_symbol
_atom_type_description
_atom_type_scat_dispersion_real
_atom_type_scat_dispersion_imag
_atom_type_scat_source
C C 0.0033 0.0016 'International Tables Vol C Tables 4.2.6.8 and 6.1.1.4'
H H 0.0000 0.0000 'International Tables Vol C Tables 4.2.6.8 and 6.1.1.4'
O O 0.0106 0.0060 'International Tables Vol C Tables 4.2.6.8 and 6.1.1.4'
N N 0.0061 0.0033 'International Tables Vol C Tables 4.2.6.8 and 6.1.1.4'

loop_
_geom_angle_atom_site_label_1
_geom_angle_atom_site_label_2
_geom_angle_atom_site_label_3
_geom_angle
C1 N1 C2 129.3(3)
C1 N1 H11 115.3
C2 N1 H11 115.3
C2 N2 C21 121.6(3)
C2 N2 H12 119.2
C21 N2 H12 119.2
O1 C1 N1 122.8(4)
O1 C1 C11 122.3(4)
N1 C1 C11 115.0(3)
O2 C2 N2 123.3(4)
O2 C2 N1 118.7(3)
N2 C2 N1 118.0(3)
C1 C11 C12 114.8(4)
C1 C11 H112 108.6
C12 C11 H112 108.6
C1 C11 H111 108.6
C12 C11 H111 108.6
H112 C11 H111 107.5
C13 C12 C11 115.0(4)
C13 C12 H122 108.5
C11 C12 H122 108.5
C13 C12 H121 108.5
C11 C12 H121 108.5
H122 C12 H121 107.5
C12 C13 C15 111.6(6)
C12 C13 C14 110.0(6)
C15 C13 C14 108.2(7)
C12 C13 H131 109.0
C15 C13 H131 109.0
C14 C13 H131 109.0
C13 C14 H143 109.5
C13 C14 H142 109.5
H143 C14 H142 109.5
C13 C14 H141 109.5
H143 C14 H141 109.5
H142 C14 H141 109.5
C13 C15 H152 109.5
C13 C15 H153 109.5
H152 C15 H153 109.5
C13 C15 H151 109.5
H152 C15 H151 109.5
H153 C15 H151 109.5
N2 C21 C22 113.1(4)
N2 C21 H211 109.0
C22 C21 H211 109.0
N2 C21 H212 109.0
C22 C21 H212 109.0
H211 C21 H212 107.8
C21 C22 H223 109.5
C21 C22 H222 109.5
H223 C22 H222 109.5
C21 C22 H221 109.5
H223 C22 H221 109.5
H222 C22 H221 109.5

loop_
_geom_bond_atom_site_label_1
_geom_bond_atom_site_label_2
_geom_bond_distance
O1 C1 1.219(4)
O2 C2 1.230(4)
N1 C1 1.362(5)
N1 C2 1.391(5)
N1 H11 0.8600
N2 C2 1.329(5)
N2 C21 1.438(5)
N2 H12 0.8600
C1 C11 1.496(6)
C11 C12 1.510(7)
C11 H112 0.9700
C11 H111 0.9700
C12 C13 1.502(9)
C12 H122 0.9700
C12 H121 0.9700
C13 C15 1.523(11)
C13 C14 1.524(10)
C13 H131 0.9800
C14 H143 0.9600
C14 H142 0.9600
C14 H141 0.9600
C15 H152 0.9600
C15 H153 0.9600
C15 H151 0.9600
C21 C22 1.501(7)
C21 H211 0.9700
C21 H212 0.9700
C22 H223 0.9600
C22 H222 0.9600
C22 H221 0.9600

loop_
_geom_hbond_atom_site_label_D
_geom_hbond_atom_site_label_H
_geom_hbond_atom_site_label_A
_geom_hbond_site_symmetry_A
_geom_hbond_distance_DH
_geom_hbond_distance_HA
_geom_hbond_distance_DA
_geom_hbond_angle_DHA
N2 H12 O1 2_665 0.86 2.39 3.070(4) 136.9
N1 H11 O2 2_566 0.86 1.99 2.853(4) 177.5

loop_
_geom_torsion_atom_site_label_1
_geom_torsion_atom_site_label_2
_geom_torsion_atom_site_label_3
_geom_torsion_atom_site_label_4
_geom_torsion
C2 N1 C1 O1 2.3(7)
C2 N1 C1 C11 -176.9(4)
C21 N2 C2 O2 -0.4(6)
C21 N2 C2 N1 178.3(4)
C1 N1 C2 O2 179.4(4)
C1 N1 C2 N2 0.7(6)
O1 C1 C11 C12 55.4(6)
N1 C1 C11 C12 -125.3(4)
C1 C11 C12 C13 66.8(6)
C11 C12 C13 C15 64.3(7)
C11 C12 C13 C14 -175.6(5)
C2 N2 C21 C22 -83.5(5)

loop_
_cod_related_entry_id
_cod_related_entry_database
_cod_related_entry_code
1 ChemSpider 21140334
